data_1562643
loop_
_publ_author_name
'Zhao, Wen'
'Zhang, Li-Juan'
'Zhao, Xiao-Li'

_publ_section_title
;
 Structural variations and photoluminescent properties of a series of
 metal-organic frameworks constructed from
 5-(4-carboxybenzoylamino)-isophthalic acid
;
_journal_name_full 'Journal of Solid State Chemistry'
_journal_page_first 250
_journal_page_last 256
_journal_paper_doi 10.1016/j.jssc.2013.03.030
_journal_volume 202
_journal_year 2013
_chemical_formula_sum 'C60 H20 Ce4 N4 O52'
_chemical_formula_weight 2189.28
_space_group_IT_number 12
_space_group_name_Hall '-C 2y'
_space_group_name_H-M_alt 'C 1 2/m 1'
_symmetry_cell_setting monoclinic
_symmetry_space_group_name_H-M 'C 1 2/m 1'
_atom_sites_solution_hydrogens geom
_atom_sites_solution_primary direct
_atom_sites_solution_secondary difmap
_audit_creation_method SHELXL-97
_cell_angle_alpha 90.00
_cell_angle_beta 99.606(2)
_cell_angle_gamma 90.00
_cell_formula_units_Z 1
_cell_length_a 19.6865(11)
_cell_length_b 10.0577(6)
_cell_length_c 9.9614(6)
_cell_measurement_temperature 296(2)
_cell_volume 1944.7(2)
_computing_structure_refinement 'SHELXL-97 (Sheldrick, 2008)'
_computing_structure_solution 'SHELXS-97 (Sheldrick, 2008)'
_diffrn_ambient_temperature 296(2)
_diffrn_measured_fraction_theta_full 0.987
_diffrn_measured_fraction_theta_max 0.987
_diffrn_radiation_monochromator graphite
_diffrn_radiation_source 'fine-focus sealed tube'
_diffrn_radiation_type MoK\a
_diffrn_radiation_wavelength 0.71073
_diffrn_reflns_av_R_equivalents 0.0431
_diffrn_reflns_av_sigmaI/netI 0.0280
_diffrn_reflns_limit_h_max 20
_diffrn_reflns_limit_h_min -23
_diffrn_reflns_limit_k_max 11
_diffrn_reflns_limit_k_min -11
_diffrn_reflns_limit_l_max 11
_diffrn_reflns_limit_l_min -11
_diffrn_reflns_number 11063
_diffrn_reflns_theta_full 25.00
_diffrn_reflns_theta_max 25.00
_diffrn_reflns_theta_min 4.02
_exptl_absorpt_coefficient_mu 2.410
_exptl_absorpt_correction_T_max 0.6278
_exptl_absorpt_correction_T_min 0.4955
_exptl_absorpt_correction_type multi-scan
_exptl_crystal_colour colorless
_exptl_crystal_density_diffrn 1.869
_exptl_crystal_density_method 'not measured'
_exptl_crystal_description block
_exptl_crystal_F_000 1056
_exptl_crystal_size_max 0.34
_exptl_crystal_size_mid 0.25
_exptl_crystal_size_min 0.21
_refine_diff_density_max 3.064
_refine_diff_density_min -1.046
_refine_diff_density_rms 0.194
_refine_ls_extinction_method SHELXL
_refine_ls_goodness_of_fit_ref 1.096
_refine_ls_hydrogen_treatment constr
_refine_ls_matrix_type full
_refine_ls_number_parameters 175
_refine_ls_number_reflns 1798
_refine_ls_number_restraints 18
_refine_ls_restrained_S_all 1.100
_refine_ls_R_factor_all 0.0595
_refine_ls_R_factor_gt 0.0542
_refine_ls_shift/su_max 0.000
_refine_ls_shift/su_mean 0.000
_refine_ls_structure_factor_coef Fsqd
_refine_ls_weighting_details 'calc w=1/[\s^2^(Fo^2^)+(0.0818P)^2^+42.1637P] where P=(Fo^2^+2Fc^2^)/3'
_refine_ls_weighting_scheme calc
_refine_ls_wR_factor_gt 0.1429
_refine_ls_wR_factor_ref 0.1483
_reflns_number_gt 1641
_reflns_number_total 1798
_reflns_threshold_expression >2sigma(I)
_cod_data_source_file JSSC-2013-202-250.cif
_cod_data_source_block 4
_cod_depositor_comments
;
The following automatic conversions were performed:

data item '_symmetry_cell_setting' value 'Monoclinic' was changed to
'monoclinic' in accordance with the built-in table derived from the
CIF Core dictionary named 'cif_core.dic' version 2.4.5 last updated
on 2014-11-21.

Automatic conversion script
Id: cif_fix_values 8369 2020-08-20 11:38:08Z andrius 
;
_cod_original_sg_symbol_H-M C2/m
_cod_database_code 1562643

loop_
_symmetry_equiv_pos_as_xyz
'x, y, z'
'-x, y, -z'
'x+1/2, y+1/2, z'
'-x+1/2, y+1/2, -z'
'-x, -y, -z'
'x, -y, z'
'-x+1/2, -y+1/2, -z'
'x+1/2, -y+1/2, z'

loop_
_atom_site_label
_atom_site_type_symbol
_atom_site_fract_x
_atom_site_fract_y
_atom_site_fract_z
_atom_site_U_iso_or_equiv
_atom_site_adp_type
_atom_site_occupancy
_atom_site_symmetry_multiplicity
_atom_site_calc_flag
_atom_site_refinement_flags
_atom_site_disorder_assembly
_atom_site_disorder_group
Ce1 Ce 0.34057(3) 0.5000 -0.03945(6) 0.0227(3) Uani 1 2 d S . .
O1 O -0.1359(4) 0.7479(7) 0.9745(9) 0.064(2) Uani 1 1 d . . .
O2 O -0.0688(3) 0.8551(6) 0.8620(7) 0.0413(15) Uani 1 1 d . . .
O3 O 0.2963(8) 0.3982(11) 0.1672(11) 0.130(6) Uani 1 1 d . . .
O4 O 0.0797(7) 0.2526(15) 0.6111(13) 0.045(3) Uani 0.50 1 d PU . .
N1 N 0.0664(5) 0.5000 0.6553(10) 0.031(2) Uani 1 2 d S . .
C1 C -0.0860(5) 0.5000 0.9040(11) 0.023(2) Uani 1 2 d S . .
H1A H -0.1192 0.5000 0.9605 0.027 Uiso 1 2 calc SR . .
C2 C -0.0615(4) 0.6185(7) 0.8623(7) 0.0243(16) Uani 1 1 d . . .
C3 C -0.0115(4) 0.6196(8) 0.7806(8) 0.0288(17) Uani 1 1 d . . .
H3A H 0.0047 0.7000 0.7524 0.035 Uiso 1 1 calc R . .
C4 C 0.0146(6) 0.5000 0.7402(11) 0.027(2) Uani 1 2 d S . .
C5 C 0.0935(8) 0.3936(16) 0.5994(15) 0.024(3) Uani 0.50 1 d PU . .
C6 C 0.1505(7) 0.4395(16) 0.4796(15) 0.025(3) Uani 0.50 1 d PU . .
C7 C 0.1907(8) 0.3234(19) 0.4857(17) 0.033(4) Uani 0.50 1 d P . .
H7A H 0.1580 0.2580 0.4394 0.040 Uiso 0.50 1 calc PR . .
C8 C 0.2355(9) 0.3423(15) 0.3926(16) 0.030(4) Uani 0.50 1 d P . .
H8A H 0.2338 0.2721 0.3239 0.036 Uiso 0.50 1 calc PR . .
C9 C 0.2389(7) 0.5000 0.3305(13) 0.094(9) Uani 1 2 d S . .
C10 C 0.1981(9) 0.4315(16) 0.3604(15) 0.028(3) Uani 0.50 1 d P . .
C11 C 0.2779(6) 0.5000 0.2138(14) 0.050(4) Uani 1 2 d S . .
C12 C -0.0904(4) 0.7480(8) 0.9016(9) 0.0306(17) Uani 1 1 d . . .
O1W O 0.4474(5) 0.5000 0.1407(10) 0.043(2) Uani 1 2 d S . .
O2W O 0.3123(6) 0.5000 -0.2990(10) 0.076(4) Uani 1 2 d S . .
O3W O 0.2304(5) 0.3654(9) -0.1258(11) 0.099(4) Uani 1 1 d . . .
O4W O 0.0783(8) 0.0505(17) 0.4382(17) 0.069(5) Uani 0.50 1 d P . .

loop_
_atom_site_aniso_label
_atom_site_aniso_U_11
_atom_site_aniso_U_22
_atom_site_aniso_U_33
_atom_site_aniso_U_23
_atom_site_aniso_U_13
_atom_site_aniso_U_12
Ce1 0.0268(4) 0.0155(4) 0.0293(4) 0.000 0.0148(2) 0.000
O1 0.064(5) 0.019(3) 0.129(7) 0.007(4) 0.072(5) 0.006(3)
O2 0.051(4) 0.020(3) 0.062(4) 0.004(3) 0.034(3) -0.003(3)
O3 0.247(15) 0.084(7) 0.094(7) -0.063(6) 0.131(9) -0.112(9)
O4 0.043(3) 0.051(4) 0.044(3) 0.001(2) 0.013(2) -0.001(2)
N1 0.032(5) 0.028(5) 0.040(5) 0.000 0.020(4) 0.000
C1 0.017(5) 0.026(6) 0.027(5) 0.000 0.010(4) 0.000
C2 0.027(4) 0.019(4) 0.028(4) 0.001(3) 0.008(3) 0.002(3)
C3 0.028(4) 0.029(4) 0.032(4) 0.006(3) 0.012(3) -0.001(3)
C4 0.028(6) 0.030(6) 0.028(5) 0.000 0.015(4) 0.000
C5 0.025(3) 0.023(3) 0.024(3) 0.001(2) 0.005(2) 0.000(2)
C6 0.022(3) 0.023(3) 0.028(3) -0.005(2) 0.000(2) 0.002(2)
C7 0.029(8) 0.040(10) 0.036(8) -0.003(7) 0.021(7) 0.001(7)
C8 0.051(10) 0.014(8) 0.032(8) 0.006(6) 0.026(7) 0.003(7)
C9 0.017(7) 0.25(3) 0.015(6) 0.000 0.005(5) 0.000
C10 0.042(9) 0.023(8) 0.023(7) 0.001(6) 0.013(7) 0.001(8)
C11 0.017(6) 0.106(14) 0.033(7) 0.000 0.019(5) 0.000
C12 0.029(4) 0.023(4) 0.042(4) -0.002(3) 0.014(3) 0.002(3)
O1W 0.036(5) 0.043(5) 0.049(5) 0.000 0.004(4) 0.000
O2W 0.057(7) 0.140(13) 0.032(5) 0.000 0.013(5) 0.000
O3W 0.081(6) 0.068(6) 0.127(8) 0.065(6) -0.050(6) -0.053(5)
O4W 0.058(9) 0.076(13) 0.074(10) -0.002(8) 0.020(8) 0.001(8)

loop_
_atom_type_symbol
_atom_type_description
_atom_type_scat_dispersion_real
_atom_type_scat_dispersion_imag
_atom_type_scat_source
C C 0.0033 0.0016 'International Tables Vol C Tables 4.2.6.8 and 6.1.1.4'
H H 0.0000 0.0000 'International Tables Vol C Tables 4.2.6.8 and 6.1.1.4'
Ce Ce -0.2486 2.6331 'International Tables Vol C Tables 4.2.6.8 and 6.1.1.4'
N N 0.0061 0.0033 'International Tables Vol C Tables 4.2.6.8 and 6.1.1.4'
O O 0.0106 0.0060 'International Tables Vol C Tables 4.2.6.8 and 6.1.1.4'

loop_
_geom_angle_atom_site_label_1
_geom_angle_atom_site_label_2
_geom_angle_atom_site_label_3
_geom_angle
_geom_angle_site_symmetry_1
_geom_angle_site_symmetry_3
O1W Ce1 O2W 137.3(3) . .
O1W Ce1 O3 77.6(4) . .
O2W Ce1 O3 139.8(3) . .
O1W Ce1 O3 77.6(4) . 6_565
O2W Ce1 O3 139.8(3) . 6_565
O3 Ce1 O3 46.8(5) . 6_565
O1W Ce1 O1 80.9(2) . 8_564
O2W Ce1 O1 93.5(2) . 8_564
O3 Ce1 O1 115.4(3) . 8_564
O3 Ce1 O1 69.4(3) 6_565 8_564
O1W Ce1 O1 80.9(2) . 3_544
O2W Ce1 O1 93.5(2) . 3_544
O3 Ce1 O1 69.4(3) . 3_544
O3 Ce1 O1 115.4(3) 6_565 3_544
O1 Ce1 O1 159.4(4) 8_564 3_544
O1W Ce1 O3W 142.3(2) . 6_565
O2W Ce1 O3W 68.5(3) . 6_565
O3 Ce1 O3W 95.6(5) . 6_565
O3 Ce1 O3W 71.4(4) 6_565 6_565
O1 Ce1 O3W 68.6(3) 8_564 6_565
O1 Ce1 O3W 131.9(3) 3_544 6_565
O1W Ce1 O3W 142.3(2) . .
O2W Ce1 O3W 68.5(3) . .
O3 Ce1 O3W 71.4(4) . .
O3 Ce1 O3W 95.6(5) 6_565 .
O1 Ce1 O3W 131.9(3) 8_564 .
O1 Ce1 O3W 68.6(3) 3_544 .
O3W Ce1 O3W 63.3(4) 6_565 .
O1W Ce1 O2 74.2(2) . 8_564
O2W Ce1 O2 70.6(3) . 8_564
O3 Ce1 O2 149.6(3) . 8_564
O3 Ce1 O2 114.9(3) 6_565 8_564
O1 Ce1 O2 49.10(19) 8_564 8_564
O1 Ce1 O2 116.14(19) 3_544 8_564
O3W Ce1 O2 99.8(3) 6_565 8_564
O3W Ce1 O2 139.0(3) . 8_564
O1W Ce1 O2 74.2(2) . 3_544
O2W Ce1 O2 70.6(3) . 3_544
O3 Ce1 O2 114.9(3) . 3_544
O3 Ce1 O2 149.6(3) 6_565 3_544
O1 Ce1 O2 116.14(19) 8_564 3_544
O1 Ce1 O2 49.10(19) 3_544 3_544
O3W Ce1 O2 139.0(3) 6_565 3_544
O3W Ce1 O2 99.8(3) . 3_544
O2 Ce1 O2 67.6(3) 8_564 3_544
O1W Ce1 C12 77.7(2) . 8_564
O2W Ce1 C12 80.2(2) . 8_564
O3 Ce1 C12 136.1(2) . 8_564
O3 Ce1 C12 92.6(3) 6_565 8_564
O1 Ce1 C12 24.5(2) 8_564 8_564
O1 Ce1 C12 139.8(2) 3_544 8_564
O3W Ce1 C12 82.7(3) 6_565 8_564
O3W Ce1 C12 140.0(2) . 8_564
O2 Ce1 C12 24.7(2) 8_564 8_564
O2 Ce1 C12 92.2(2) 3_544 8_564
O1W Ce1 C12 77.7(2) . 3_544
O2W Ce1 C12 80.2(2) . 3_544
O3 Ce1 C12 92.6(3) . 3_544
O3 Ce1 C12 136.1(2) 6_565 3_544
O1 Ce1 C12 139.8(2) 8_564 3_544
O1 Ce1 C12 24.5(2) 3_544 3_544
O3W Ce1 C12 140.0(2) 6_565 3_544
O3W Ce1 C12 82.7(3) . 3_544
O2 Ce1 C12 92.2(2) 8_564 3_544
O2 Ce1 C12 24.7(2) 3_544 3_544
C12 Ce1 C12 116.5(3) 8_564 3_544
C12 O1 Ce1 96.2(5) . 3_456
C12 O2 Ce1 94.2(5) . 3_456
C11 O3 Ce1 97.7(8) . .
C5 N1 C5 104.2(14) 6_565 .
C5 N1 C4 127.7(7) 6_565 .
C5 N1 C4 127.7(7) . .
C2 C1 C2 120.1(9) 6_565 .
C2 C1 H1A 120.0 6_565 .
C2 C1 H1A 120.0 . .
C1 C2 C3 120.4(7) . .
C1 C2 C12 120.4(7) . .
C3 C2 C12 119.2(7) . .
C2 C3 C4 119.9(7) . .
C2 C3 H3A 120.1 . .
C4 C3 H3A 120.1 . .
C3 C4 C3 119.4(10) 6_565 .
C3 C4 N1 120.3(5) 6_565 .
C3 C4 N1 120.3(5) . .
N1 C5 O4 130.2(13) . .
N1 C5 C6 113.3(11) . .
O4 C5 C6 116.3(12) . .
C6 C6 C7 146.2(9) 6_565 .
C6 C6 C10 92.8(8) 6_565 .
C7 C6 C10 66.7(10) . .
C6 C6 C5 104.6(7) 6_565 .
C7 C6 C5 99.4(12) . .
C10 C6 C5 162.1(13) . .
C8 C7 C6 105.7(15) . .
C8 C7 C10 43.5(10) . .
C6 C7 C10 63.1(11) . .
C8 C7 H7A 102.5 . .
C6 C7 H7A 102.5 . .
C10 C7 H7A 102.5 . .
C10 C8 C7 81.3(14) . .
C10 C8 C9 41.4(10) . .
C7 C8 C9 115.8(13) . .
C10 C8 H8A 114.5 . .
C7 C8 H8A 114.5 . .
C9 C8 H8A 114.5 . .
C10 C9 C10 74.7(18) . 6_565
C10 C9 C11 133.0(11) . .
C10 C9 C11 133.0(11) 6_565 .
C10 C9 C8 113.3(13) . 6_565
C10 C9 C8 43.0(10) 6_565 6_565
C11 C9 C8 109.8(7) . 6_565
C10 C9 C8 43.0(10) . .
C10 C9 C8 113.3(13) 6_565 .
C11 C9 C8 109.8(7) . .
C8 C9 C8 136.4(13) 6_565 .
C9 C10 C8 95.6(15) . .
C9 C10 C10 52.6(9) . 6_565
C8 C10 C10 140.1(12) . 6_565
C9 C10 C6 132.7(15) . .
C8 C10 C6 104.4(14) . .
C10 C10 C6 87.2(8) 6_565 .
C9 C10 C7 137.8(16) . .
C8 C10 C7 55.2(11) . .
C10 C10 C7 130.3(8) 6_565 .
C6 C10 C7 50.2(9) . .
O3 C11 O3 116.4(12) 6_565 .
O3 C11 C9 121.7(6) 6_565 .
O3 C11 C9 121.7(6) . .
O3 C11 Ce1 58.8(6) 6_565 .
O3 C11 Ce1 58.8(6) . .
C9 C11 Ce1 173.6(9) . .
O1 C12 O2 120.2(8) . .
O1 C12 C2 119.6(7) . .
O2 C12 C2 120.2(7) . .
O1 C12 Ce1 59.3(4) . 3_456
O2 C12 Ce1 61.2(4) . 3_456
C2 C12 Ce1 174.7(6) . 3_456

loop_
_geom_bond_atom_site_label_1
_geom_bond_atom_site_label_2
_geom_bond_distance
_geom_bond_site_symmetry_2
Ce1 O1W 2.526(9) .
Ce1 O2W 2.552(10) .
Ce1 O3 2.577(8) .
Ce1 O3 2.577(8) 6_565
Ce1 O1 2.577(7) 8_564
Ce1 O1 2.577(7) 3_544
Ce1 O3W 2.579(7) 6_565
Ce1 O3W 2.579(7) .
Ce1 O2 2.618(6) 8_564
Ce1 O2 2.618(6) 3_544
Ce1 C12 2.980(8) 8_564
Ce1 C12 2.980(8) 3_544
O1 C12 1.244(10) .
O1 Ce1 2.577(7) 3_456
O2 C12 1.246(10) .
O2 Ce1 2.618(6) 3_456
O3 C11 1.204(12) .
O4 C5 1.45(2) .
N1 C5 1.357(17) 6_565
N1 C5 1.357(16) .
N1 C4 1.430(14) .
C1 C2 1.376(9) 6_565
C1 C2 1.376(9) .
C1 H1A 0.9300 .
C2 C3 1.378(11) .
C2 C12 1.499(11) .
C3 C4 1.394(10) .
C3 H3A 0.9300 .
C4 C3 1.394(10) 6_565
C5 C6 1.83(2) .
C6 C6 1.22(3) 6_565
C6 C7 1.41(2) .
C6 C10 1.63(2) .
C7 C8 1.40(2) .
C7 C10 1.68(2) .
C7 H7A 0.9800 .
C8 C10 1.17(2) .
C8 C9 1.708(15) .
C8 H8A 0.9800 .
C9 C10 1.135(19) .
C9 C10 1.135(19) 6_565
C9 C11 1.496(17) .
C9 C8 1.708(15) 6_565
C10 C10 1.38(3) 6_565
C11 O3 1.204(12) 6_565
C12 Ce1 2.980(8) 3_456
O4W O4W 1.02(3) 6

loop_
_geom_torsion_atom_site_label_1
_geom_torsion_atom_site_label_2
_geom_torsion_atom_site_label_3
_geom_torsion_atom_site_label_4
_geom_torsion
_geom_torsion_site_symmetry_1
_geom_torsion_site_symmetry_2
_geom_torsion_site_symmetry_3
_geom_torsion_site_symmetry_4
O1W Ce1 O3 C11 91.4(10) . . . .
O2W Ce1 O3 C11 -113.9(8) . . . .
O3 Ce1 O3 C11 6.8(11) 6_565 . . .
O1 Ce1 O3 C11 17.9(12) 8_564 . . .
O1 Ce1 O3 C11 176.2(11) 3_544 . . .
O3W Ce1 O3 C11 -51.0(10) 6_565 . . .
O3W Ce1 O3 C11 -110.4(11) . . . .
O2 Ce1 O3 C11 69.4(14) 8_564 . . .
O2 Ce1 O3 C11 157.2(9) 3_544 . . .
C12 Ce1 O3 C11 34.3(13) 8_564 . . .
C12 Ce1 O3 C11 168.2(10) 3_544 . . .
C2 C1 C2 C3 -1.1(15) 6_565 . . .
C2 C1 C2 C12 177.0(6) 6_565 . . .
C1 C2 C3 C4 -0.2(13) . . . .
C12 C2 C3 C4 -178.3(8) . . . .
C2 C3 C4 C3 1.5(16) . . . 6_565
C2 C3 C4 N1 180.0(9) . . . .
C5 N1 C4 C3 174.9(12) 6_565 . . 6_565
C5 N1 C4 C3 3.5(19) . . . 6_565
C5 N1 C4 C3 -3.5(19) 6_565 . . .
C5 N1 C4 C3 -174.9(11) . . . .
C5 N1 C5 O4 -174.5(9) 6_565 . . .
C4 N1 C5 O4 -1(2) . . . .
C5 N1 C5 C6 -0.5(18) 6_565 . . .
C4 N1 C5 C6 172.5(11) . . . .
N1 C5 C6 C6 0.3(11) . . . 6_565
O4 C5 C6 C6 175.2(10) . . . 6_565
N1 C5 C6 C7 156.3(13) . . . .
O4 C5 C6 C7 -28.8(16) . . . .
N1 C5 C6 C10 -166(4) . . . .
O4 C5 C6 C10 9(4) . . . .
C6 C6 C7 C8 -48(2) 6_565 . . .
C10 C6 C7 C8 9.2(13) . . . .
C5 C6 C7 C8 177.4(13) . . . .
C6 C6 C7 C10 -56.8(16) 6_565 . . .
C5 C6 C7 C10 168.2(12) . . . .
C6 C7 C8 C10 -12.0(16) . . . .
C6 C7 C8 C9 12(2) . . . .
C10 C7 C8 C9 23.6(11) . . . .
C7 C8 C9 C10 -36.7(17) . . . .
C10 C8 C9 C10 28.0(13) . . . 6_565
C7 C8 C9 C10 -9(2) . . . 6_565
C10 C8 C9 C11 -132.6(17) . . . .
C7 C8 C9 C11 -169.3(14) . . . .
C10 C8 C9 C8 73(2) . . . 6_565
C7 C8 C9 C8 37(3) . . . 6_565
C10 C9 C10 C8 -153.4(10) 6_565 . . .
C11 C9 C10 C8 71(2) . . . .
C8 C9 C10 C8 -134.0(17) 6_565 . . .
C11 C9 C10 C10 -135(2) . . . 6_565
C8 C9 C10 C10 19.4(8) 6_565 . . 6_565
C8 C9 C10 C10 153.4(10) . . . 6_565
C10 C9 C10 C6 -38(2) 6_565 . . .
C11 C9 C10 C6 -173.2(13) . . . .
C8 C9 C10 C6 -18(2) 6_565 . . .
C8 C9 C10 C6 116(2) . . . .
C10 C9 C10 C7 -111.7(19) 6_565 . . .
C11 C9 C10 C7 113(2) . . . .
C8 C9 C10 C7 -92(2) 6_565 . . .
C8 C9 C10 C7 41.7(17) . . . .
C7 C8 C10 C9 147.0(15) . . . .
C7 C8 C10 C10 113.4(15) . . . 6_565
C9 C8 C10 C10 -33.6(12) . . . 6_565
C7 C8 C10 C6 10.2(14) . . . .
C9 C8 C10 C6 -136.8(18) . . . .
C9 C8 C10 C7 -147.0(15) . . . .
C6 C6 C10 C9 29.3(19) 6_565 . . .
C7 C6 C10 C9 -123(2) . . . .
C5 C6 C10 C9 -164(3) . . . .
C6 C6 C10 C8 141.2(13) 6_565 . . .
C7 C6 C10 C8 -10.9(15) . . . .
C5 C6 C10 C8 -52(4) . . . .
C6 C6 C10 C10 0.001(4) 6_565 . . 6_565
C7 C6 C10 C10 -152.2(9) . . . 6_565
C5 C6 C10 C10 167(4) . . . 6_565
C6 C6 C10 C7 152.2(9) 6_565 . . .
C5 C6 C10 C7 -41(4) . . . .
C8 C7 C10 C9 -54(2) . . . .
C6 C7 C10 C9 113(2) . . . .
C6 C7 C10 C8 167.1(18) . . . .
C8 C7 C10 C10 -129.4(15) . . . 6_565
C6 C7 C10 C10 37.7(12) . . . 6_565
C8 C7 C10 C6 -167.1(18) . . . .
Ce1 O3 C11 O3 -12(2) . . . 6_565
Ce1 O3 C11 C9 172.5(11) . . . .
C10 C9 C11 O3 148.4(18) . . . 6_565
C10 C9 C11 O3 36(3) 6_565 . . 6_565
C8 C9 C11 O3 -7.0(19) 6_565 . . 6_565
C8 C9 C11 O3 -168.3(15) . . . 6_565
C10 C9 C11 O3 -36(3) . . . .
C10 C9 C11 O3 -148.4(18) 6_565 . . .
C8 C9 C11 O3 168.3(15) 6_565 . . .
C8 C9 C11 O3 7.0(19) . . . .
C10 C9 C11 Ce1 56.0(17) . . . .
C10 C9 C11 Ce1 -56.0(17) 6_565 . . .
C8 C9 C11 Ce1 -99.4(9) 6_565 . . .
C8 C9 C11 Ce1 99.4(9) . . . .
O1W Ce1 C11 O3 83.7(10) . . . 6_565
O2W Ce1 C11 O3 -96.3(10) . . . 6_565
O3 Ce1 C11 O3 167(2) . . . 6_565
O1 Ce1 C11 O3 3.6(11) 8_564 . . 6_565
O1 Ce1 C11 O3 163.8(10) 3_544 . . 6_565
O3W Ce1 C11 O3 -64.2(10) 6_565 . . 6_565
O3W Ce1 C11 O3 -128.4(11) . . . 6_565
O2 Ce1 C11 O3 30.4(12) 8_564 . . 6_565
O2 Ce1 C11 O3 137.0(9) 3_544 . . 6_565
C12 Ce1 C11 O3 13.1(11) 8_564 . . 6_565
C12 Ce1 C11 O3 154.3(10) 3_544 . . 6_565
O1W Ce1 C11 O3 -83.7(10) . . . .
O2W Ce1 C11 O3 96.3(10) . . . .
O3 Ce1 C11 O3 -167(2) 6_565 . . .
O1 Ce1 C11 O3 -163.8(10) 8_564 . . .
O1 Ce1 C11 O3 -3.6(11) 3_544 . . .
O3W Ce1 C11 O3 128.4(11) 6_565 . . .
O3W Ce1 C11 O3 64.2(10) . . . .
O2 Ce1 C11 O3 -137.0(9) 8_564 . . .
O2 Ce1 C11 O3 -30.4(12) 3_544 . . .
C12 Ce1 C11 O3 -154.3(10) 8_564 . . .
C12 Ce1 C11 O3 -13.1(11) 3_544 . . .
O1W Ce1 C11 C9 180.000(7) . . . .
O2W Ce1 C11 C9 0.000(7) . . . .
O3 Ce1 C11 C9 -96.3(10) . . . .
O3 Ce1 C11 C9 96.3(10) 6_565 . . .
O1 Ce1 C11 C9 99.9(2) 8_564 . . .
O1 Ce1 C11 C9 -99.9(2) 3_544 . . .
O3W Ce1 C11 C9 32.1(2) 6_565 . . .
O3W Ce1 C11 C9 -32.1(2) . . . .
O2 Ce1 C11 C9 126.7(3) 8_564 . . .
O2 Ce1 C11 C9 -126.7(3) 3_544 . . .
C12 Ce1 C11 C9 109.4(2) 8_564 . . .
C12 Ce1 C11 C9 -109.4(2) 3_544 . . .
Ce1 O1 C12 O2 6.3(10) 3_456 . . .
Ce1 O1 C12 C2 -174.0(6) 3_456 . . .
Ce1 O2 C12 O1 -6.2(10) 3_456 . . .
Ce1 O2 C12 C2 174.1(7) 3_456 . . .
C1 C2 C12 O1 1.3(13) . . . .
C3 C2 C12 O1 179.4(8) . . . .
C1 C2 C12 O2 -178.9(9) . . . .
C3 C2 C12 O2 -0.9(12) . . . .
C1 C2 C12 Ce1 -75(6) . . . 3_456
C3 C2 C12 Ce1 103(6) . . . 3_456
